data_7248943
loop_
_publ_author_name
'Huang, Cheng'
'Kang, Chen'
'Liu, Hong-Jun'
'Wang, Chen-Lu'
'Tang, Sheng'
'Qin, Yu-Shu'
'Wei, Zhenhong'
'Cai, Hu'

_publ_section_title
;
 N-Sulfonylation of azoles with sulfonyl hydrazides enabled by
 electrocatalysis
;
_journal_issue 15
_journal_name_full 'Green Chemistry'
_journal_page_first 8706
_journal_page_last 8710
_journal_paper_doi 10.1039/D4GC02474E
_journal_volume 26
_journal_year 2024
_chemical_formula_moiety '0.27(C10 H9 Br N2 O2 S)'
_chemical_formula_sum 'C H Br0.07 Cl N O S0.07'
_chemical_formula_weight 85.94
_space_group_crystal_system triclinic
_space_group_IT_number 2
_space_group_name_Hall '-P 1'
_space_group_name_H-M_alt 'P -1'
_atom_sites_solution_hydrogens geom
_atom_sites_solution_primary dual
_audit_creation_date 2024-01-07
_audit_creation_method
;
Olex2 1.2
(compiled 2018.05.29 svn.r3508 for OlexSys, GUI svn.r5506)
;
_audit_update_record
;
2024-01-27 deposited with the CCDC.	2024-07-03 downloaded from the CCDC.
;
_cell_angle_alpha 101.928(6)
_cell_angle_beta 102.068(6)
_cell_angle_gamma 105.796(6)
_cell_formula_units_Z 15
_cell_length_a 7.976(3)
_cell_length_b 12.668(4)
_cell_length_c 12.714(4)
_cell_measurement_reflns_used 2037
_cell_measurement_temperature 296(2)
_cell_measurement_theta_max 25.26
_cell_measurement_theta_min 2.74
_cell_volume 1160.4(7)
_computing_cell_refinement 'SAINT v8.34A (Bruker, 2013)'
_computing_data_reduction 'SAINT v8.34A (Bruker, 2013)'
_computing_molecular_graphics 'Olex2 (Dolomanov et al., 2009)'
_computing_publication_material 'Olex2 (Dolomanov et al., 2009)'
_computing_structure_refinement 'ShelXL (Sheldrick, 2015)'
_computing_structure_solution 'ShelXT (Sheldrick, 2015)'
_diffrn_ambient_temperature 296.15
_diffrn_measured_fraction_theta_full 0.989
_diffrn_measured_fraction_theta_max 0.926
_diffrn_measurement_device_type 'CCD area detector'
_diffrn_measurement_method 'phi and omega scans'
_diffrn_radiation_monochromator graphite
_diffrn_radiation_type MoK\a
_diffrn_radiation_wavelength 0.71073
_diffrn_reflns_av_R_equivalents 0.0432
_diffrn_reflns_av_unetI/netI 0.1244
_diffrn_reflns_Laue_measured_fraction_full 0.989
_diffrn_reflns_Laue_measured_fraction_max 0.926
_diffrn_reflns_limit_h_max 10
_diffrn_reflns_limit_h_min -8
_diffrn_reflns_limit_k_max 15
_diffrn_reflns_limit_k_min -16
_diffrn_reflns_limit_l_max 16
_diffrn_reflns_limit_l_min -16
_diffrn_reflns_number 7022
_diffrn_reflns_point_group_measured_fraction_full 0.989
_diffrn_reflns_point_group_measured_fraction_max 0.926
_diffrn_reflns_theta_full 25.242
_diffrn_reflns_theta_max 27.855
_diffrn_reflns_theta_min 2.740
_exptl_absorpt_coefficient_mu 1.867
_exptl_absorpt_correction_T_max 0.7456
_exptl_absorpt_correction_T_min 0.2825
_exptl_absorpt_correction_type none
_exptl_absorpt_process_details
;
SADABS-2014/5 (Bruker,2014/5) was used for absorption correction.
wR2(int) was 0.1487 before and 0.0468 after correction.
The Ratio of minimum to maximum transmission is 0.3789.
The \l/2 correction factor is 0.00150.
;
_exptl_crystal_density_diffrn 1.845
_exptl_crystal_F_000 636
_refine_diff_density_max 1.132
_refine_diff_density_min -0.987
_refine_diff_density_rms 0.109
_refine_ls_extinction_method none
_refine_ls_goodness_of_fit_ref 0.994
_refine_ls_hydrogen_treatment constr
_refine_ls_matrix_type full
_refine_ls_number_parameters 291
_refine_ls_number_reflns 5121
_refine_ls_number_restraints 0
_refine_ls_restrained_S_all 0.994
_refine_ls_R_factor_all 0.1530
_refine_ls_R_factor_gt 0.0635
_refine_ls_shift/su_max 0.000
_refine_ls_shift/su_mean 0.000
_refine_ls_structure_factor_coef Fsqd
_refine_ls_weighting_details 'w=1/[\s^2^(Fo^2^)+(0.0705P)^2^] where P=(Fo^2^+2Fc^2^)/3'
_refine_ls_weighting_scheme calc
_refine_ls_wR_factor_gt 0.1346
_refine_ls_wR_factor_ref 0.1674
_reflns_Friedel_coverage 0.000
_reflns_number_gt 2603
_reflns_number_total 5121
_reflns_threshold_expression 'I > 2\s(I)'
_cod_data_source_file d4gc02474e2.cif
_cod_data_source_block t
_cod_depositor_comments 'Adding full bibliography for 7248943--7248944.cif.'
_cod_original_cell_volume 1160.5(7)
_cod_database_code 7248943
_shelx_shelxl_version_number 2018/3
_shelx_space_group_comment
;
The symmetry employed for this shelxl refinement is uniquely defined
by the following loop, which should always be used as a source of
symmetry information in preference to the above space-group names.
They are only intended as comments.
;
_olex2_refinement_description
;
1. Fixed Uiso
 At 1.2 times of:
  All C(H) groups
 At 1.5 times of:
  All C(H,H,H) groups
2.a Aromatic/amide H refined with riding coordinates:
 C2(H2), C3(H3), C4(H4), C5(H5), C6(H6), C7(H7), C12(H12), C13(H13), C14(H14),
 C15(H15), C16(H16), C17(H17)
2.b Idealised Me refined as rotating group:
 C10(H10A,H10B,H10C), C20(H20A,H20B,H20C)
;
_olex2_submission_special_instructions 'No special instructions were received'

loop_
_space_group_symop_operation_xyz
'x, y, z'
'-x, -y, -z'

loop_
_atom_site_label
_atom_site_type_symbol
_atom_site_fract_x
_atom_site_fract_y
_atom_site_fract_z
_atom_site_U_iso_or_equiv
_atom_site_adp_type
_atom_site_occupancy
_atom_site_site_symmetry_order
_atom_site_calc_flag
_atom_site_refinement_flags_posn
_atom_site_refinement_flags_adp
_atom_site_refinement_flags_occupancy
_atom_site_disorder_assembly
_atom_site_disorder_group
Br1 Br 0.94271(12) 0.06778(6) 0.87231(6) 0.0650(3) Uani 1 1 d . . . . .
O1 O 1.1862(6) 0.3492(4) 0.5322(4) 0.0600(13) Uani 1 1 d . . . . .
S1 S 1.0575(2) 0.24254(14) 0.51936(13) 0.0426(4) Uani 1 1 d . . . . .
N1 N 1.0642(7) 0.2297(4) 0.6482(4) 0.0373(12) Uani 1 1 d . . . . .
C1 C 0.8382(8) 0.2460(5) 0.4682(5) 0.0374(15) Uani 1 1 d . . . . .
N2 N 1.0765(7) 0.3225(4) 0.7313(4) 0.0385(12) Uani 1 1 d . . . . .
C2 C 0.8077(11) 0.3484(6) 0.4818(6) 0.0559(19) Uani 1 1 d . . . . .
H2 H 0.903750 0.416602 0.514814 0.067 Uiso 1 1 calc R . . . .
O2 O 1.0737(6) 0.1394(4) 0.4604(4) 0.0555(12) Uani 1 1 d . . . . .
C3 C 0.6347(14) 0.3493(8) 0.4463(7) 0.071(2) Uani 1 1 d . . . . .
H3 H 0.612325 0.418468 0.456544 0.086 Uiso 1 1 calc R . . . .
C4 C 0.4941(12) 0.2494(11) 0.3959(6) 0.076(3) Uani 1 1 d . . . . .
H4 H 0.376370 0.250502 0.371690 0.091 Uiso 1 1 calc R . . . .
C5 C 0.5265(11) 0.1484(9) 0.3813(6) 0.075(3) Uani 1 1 d . . . . .
H5 H 0.430722 0.080476 0.345636 0.090 Uiso 1 1 calc R . . . .
C6 C 0.7007(10) 0.1452(6) 0.4190(6) 0.0548(19) Uani 1 1 d . . . . .
H6 H 0.722819 0.075945 0.410740 0.066 Uiso 1 1 calc R . . . .
C7 C 1.0167(8) 0.1318(5) 0.6786(5) 0.0370(15) Uani 1 1 d . . . . .
H7 H 0.995895 0.058203 0.635311 0.044 Uiso 1 1 calc R . . . .
C8 C 1.0059(8) 0.1629(5) 0.7845(5) 0.0378(15) Uani 1 1 d . . . . .
C9 C 1.0428(8) 0.2818(5) 0.8152(5) 0.0342(14) Uani 1 1 d . . . . .
C10 C 1.0493(10) 0.3569(5) 0.9244(5) 0.0540(19) Uani 1 1 d . . . . .
H10A H 1.094925 0.435528 0.925155 0.081 Uiso 1 1 calc GR . . . .
H10B H 1.127913 0.343197 0.984565 0.081 Uiso 1 1 calc GR . . . .
H10C H 0.929378 0.340314 0.933717 0.081 Uiso 1 1 calc GR . . . .
S2 S 0.4852(2) 0.20639(13) 0.08902(13) 0.0367(4) Uani 1 1 d . . . . .
Br2 Br 0.53468(11) 0.17607(7) -0.34381(6) 0.0650(3) Uani 1 1 d . . . . .
N3 N 0.4679(7) 0.2272(4) -0.0380(4) 0.0374(12) Uani 1 1 d . . . . .
O3 O 0.3980(6) 0.2753(4) 0.1427(3) 0.0499(12) Uani 1 1 d . . . . .
N4 N 0.4945(7) 0.3347(4) -0.0454(4) 0.0426(13) Uani 1 1 d . . . . .
O4 O 0.4206(6) 0.0862(4) 0.0679(4) 0.0528(12) Uani 1 1 d . . . . .
C11 C 0.7183(7) 0.2605(5) 0.1530(5) 0.0301(13) Uani 1 1 d . . . . .
C12 C 0.8020(9) 0.3760(5) 0.2023(5) 0.0390(16) Uani 1 1 d . . . . .
H12 H 0.734138 0.425119 0.205372 0.047 Uiso 1 1 calc R . . . .
C13 C 0.9878(9) 0.4178(5) 0.2469(5) 0.0428(16) Uani 1 1 d . . . . .
H13 H 1.045682 0.495782 0.279743 0.051 Uiso 1 1 calc R . . . .
C14 C 1.0878(9) 0.3463(5) 0.2435(5) 0.0438(16) Uani 1 1 d . . . . .
H14 H 1.213061 0.375180 0.274596 0.053 Uiso 1 1 calc R . . . .
C15 C 1.0032(9) 0.2317(5) 0.1942(6) 0.0475(18) Uani 1 1 d . . . . .
H15 H 1.071507 0.182729 0.192267 0.057 Uiso 1 1 calc R . . . .
C16 C 0.8205(9) 0.1886(5) 0.1482(5) 0.0418(16) Uani 1 1 d . . . . .
H16 H 0.764354 0.110742 0.113471 0.050 Uiso 1 1 calc R . . . .
C17 C 0.4853(8) 0.1567(5) -0.1301(5) 0.0371(15) Uani 1 1 d . . . . .
H17 H 0.477868 0.080459 -0.141776 0.045 Uiso 1 1 calc R . . . .
C18 C 0.5148(8) 0.2210(5) -0.1986(5) 0.0407(15) Uani 1 1 d . . . . .
C19 C 0.5176(8) 0.3307(5) -0.1465(5) 0.0355(15) Uani 1 1 d . . . . .
C20 C 0.5483(10) 0.4333(6) -0.1874(6) 0.060(2) Uani 1 1 d . . . . .
H20A H 0.526988 0.492724 -0.137030 0.091 Uiso 1 1 calc GR . . . .
H20B H 0.466504 0.414987 -0.260659 0.091 Uiso 1 1 calc GR . . . .
H20C H 0.671247 0.458798 -0.191029 0.091 Uiso 1 1 calc GR . . . .

loop_
_atom_site_aniso_label
_atom_site_aniso_U_11
_atom_site_aniso_U_22
_atom_site_aniso_U_33
_atom_site_aniso_U_23
_atom_site_aniso_U_13
_atom_site_aniso_U_12
Br1 0.0975(7) 0.0410(4) 0.0660(5) 0.0282(4) 0.0322(5) 0.0208(4)
O1 0.049(3) 0.062(3) 0.061(3) 0.023(2) 0.018(3) 0.000(3)
S1 0.0431(10) 0.0427(10) 0.0383(9) 0.0082(7) 0.0142(8) 0.0087(8)
N1 0.055(3) 0.022(3) 0.033(3) 0.004(2) 0.012(3) 0.012(2)
C1 0.037(4) 0.043(4) 0.025(3) 0.007(3) 0.007(3) 0.007(3)
N2 0.052(3) 0.021(3) 0.039(3) 0.008(2) 0.010(3) 0.010(2)
C2 0.070(6) 0.047(5) 0.056(5) 0.022(4) 0.020(4) 0.020(4)
O2 0.066(3) 0.060(3) 0.049(3) 0.008(2) 0.026(3) 0.032(2)
C3 0.098(7) 0.085(7) 0.065(6) 0.044(5) 0.034(6) 0.059(6)
C4 0.067(7) 0.146(10) 0.044(5) 0.048(6) 0.019(5) 0.062(7)
C5 0.051(6) 0.104(8) 0.048(5) 0.010(5) 0.008(4) 0.005(5)
C6 0.045(5) 0.059(5) 0.049(4) 0.003(4) 0.008(4) 0.011(4)
C7 0.043(4) 0.021(3) 0.046(4) 0.000(3) 0.009(3) 0.018(3)
C8 0.038(4) 0.025(3) 0.052(4) 0.008(3) 0.010(3) 0.015(3)
C9 0.037(4) 0.025(3) 0.036(3) 0.004(3) 0.005(3) 0.011(3)
C10 0.078(5) 0.041(4) 0.043(4) 0.007(3) 0.020(4) 0.020(4)
S2 0.0384(10) 0.0411(9) 0.0402(9) 0.0180(7) 0.0193(8) 0.0171(8)
Br2 0.0814(6) 0.0750(6) 0.0473(5) 0.0206(4) 0.0301(4) 0.0276(4)
N3 0.049(3) 0.030(3) 0.039(3) 0.016(2) 0.014(3) 0.017(2)
O3 0.044(3) 0.072(3) 0.046(3) 0.019(2) 0.019(2) 0.030(2)
N4 0.047(3) 0.037(3) 0.046(3) 0.016(3) 0.008(3) 0.020(3)
O4 0.050(3) 0.043(3) 0.067(3) 0.025(2) 0.020(3) 0.007(2)
C11 0.037(4) 0.032(3) 0.035(3) 0.017(3) 0.020(3) 0.020(3)
C12 0.054(5) 0.031(4) 0.043(4) 0.009(3) 0.017(3) 0.030(3)
C13 0.048(5) 0.029(4) 0.049(4) 0.010(3) 0.011(4) 0.013(3)
C14 0.036(4) 0.040(4) 0.058(4) 0.017(3) 0.016(3) 0.013(3)
C15 0.048(5) 0.035(4) 0.077(5) 0.023(3) 0.027(4) 0.029(3)
C16 0.045(4) 0.022(3) 0.064(4) 0.012(3) 0.025(4) 0.012(3)
C17 0.039(4) 0.029(3) 0.046(4) 0.016(3) 0.012(3) 0.012(3)
C18 0.047(4) 0.039(4) 0.043(4) 0.019(3) 0.016(3) 0.017(3)
C19 0.032(4) 0.034(4) 0.038(4) 0.020(3) 0.003(3) 0.004(3)
C20 0.063(5) 0.047(4) 0.067(5) 0.029(4) 0.002(4) 0.016(4)

loop_
_atom_type_symbol
_atom_type_description
_atom_type_scat_dispersion_real
_atom_type_scat_dispersion_imag
_atom_type_scat_source
C C 0.0033 0.0016 'International Tables Vol C Tables 4.2.6.8 and 6.1.1.4'
H H 0.0000 0.0000 'International Tables Vol C Tables 4.2.6.8 and 6.1.1.4'
N N 0.0061 0.0033 'International Tables Vol C Tables 4.2.6.8 and 6.1.1.4'
O O 0.0106 0.0060 'International Tables Vol C Tables 4.2.6.8 and 6.1.1.4'
Cl Cl 0.1484 0.1585 'International Tables Vol C Tables 4.2.6.8 and 6.1.1.4'
S S 0.1246 0.1234 'International Tables Vol C Tables 4.2.6.8 and 6.1.1.4'
Br Br -0.2901 2.4595 'International Tables Vol C Tables 4.2.6.8 and 6.1.1.4'

loop_
_geom_angle_atom_site_label_1
_geom_angle_atom_site_label_2
_geom_angle_atom_site_label_3
_geom_angle
_geom_angle_site_symmetry_1
_geom_angle_site_symmetry_3
_geom_angle_publ_flag
O1 S1 N1 106.7(3) . . ?
O1 S1 C1 109.7(3) . . ?
O1 S1 O2 120.9(3) . . ?
N1 S1 C1 103.3(3) . . ?
O2 S1 N1 104.7(3) . . ?
O2 S1 C1 109.9(3) . . ?
N2 N1 S1 119.3(4) . . ?
C7 N1 S1 127.4(4) . . ?
C7 N1 N2 111.4(5) . . ?
C2 C1 S1 119.9(5) . . ?
C6 C1 S1 118.4(5) . . ?
C6 C1 C2 121.6(7) . . ?
C9 N2 N1 105.5(5) . . ?
C3 C2 C1 119.2(7) . . ?
C2 C3 C4 120.5(8) . . ?
C5 C4 C3 119.8(8) . . ?
C4 C5 C6 120.8(8) . . ?
C1 C6 C5 118.1(8) . . ?
C8 C7 N1 105.9(5) . . ?
C7 C8 Br1 127.1(4) . . ?
C7 C8 C9 107.5(5) . . ?
C9 C8 Br1 125.4(5) . . ?
N2 C9 C8 109.6(5) . . ?
N2 C9 C10 122.4(5) . . ?
C8 C9 C10 128.1(6) . . ?
N3 S2 C11 103.1(3) . . ?
O3 S2 N3 106.1(3) . . ?
O3 S2 O4 120.8(3) . . ?
O3 S2 C11 110.0(3) . . ?
O4 S2 N3 104.5(3) . . ?
O4 S2 C11 110.6(3) . . ?
N4 N3 S2 117.7(4) . . ?
N4 N3 C17 112.5(4) . . ?
C17 N3 S2 126.6(4) . . ?
C19 N4 N3 104.5(5) . . ?
C12 C11 S2 120.0(4) . . ?
C12 C11 C16 120.0(6) . . ?
C16 C11 S2 119.9(4) . . ?
C11 C12 C13 119.1(5) . . ?
C14 C13 C12 120.8(6) . . ?
C13 C14 C15 119.7(6) . . ?
C16 C15 C14 120.6(6) . . ?
C15 C16 C11 119.8(5) . . ?
C18 C17 N3 105.0(5) . . ?
C17 C18 Br2 127.7(5) . . ?
C17 C18 C19 108.1(6) . . ?
C19 C18 Br2 124.2(5) . . ?
N4 C19 C18 109.8(5) . . ?
N4 C19 C20 121.0(6) . . ?
C18 C19 C20 129.1(6) . . ?

loop_
_geom_bond_atom_site_label_1
_geom_bond_atom_site_label_2
_geom_bond_distance
_geom_bond_site_symmetry_2
_geom_bond_publ_flag
Br1 C8 1.848(6) . ?
O1 S1 1.410(4) . ?
S1 N1 1.670(5) . ?
S1 C1 1.749(7) . ?
S1 O2 1.420(4) . ?
N1 N2 1.374(6) . ?
N1 C7 1.354(7) . ?
C1 C2 1.367(9) . ?
C1 C6 1.359(8) . ?
N2 C9 1.322(7) . ?
C2 C3 1.363(11) . ?
C3 C4 1.365(12) . ?
C4 C5 1.357(12) . ?
C5 C6 1.387(10) . ?
C7 C8 1.351(8) . ?
C8 C9 1.405(8) . ?
C9 C10 1.494(8) . ?
S2 N3 1.673(5) . ?
S2 O3 1.412(4) . ?
S2 O4 1.415(4) . ?
S2 C11 1.741(6) . ?
Br2 C18 1.869(6) . ?
N3 N4 1.346(6) . ?
N3 C17 1.375(7) . ?
N4 C19 1.329(7) . ?
C11 C12 1.375(7) . ?
C11 C16 1.379(8) . ?
C12 C13 1.377(8) . ?
C13 C14 1.359(8) . ?
C14 C15 1.367(8) . ?
C15 C16 1.357(9) . ?
C17 C18 1.323(8) . ?
C18 C19 1.403(8) . ?
C19 C20 1.476(8) . ?
